data_9000411
loop_
_publ_author_name
'Smyth, J. R.'

_publ_section_title
;
 The high temperature crystal chemistry of clinohypersthene
 T = 200 C
;
_journal_name_full 'American Mineralogist'
_journal_page_first 1069
_journal_page_last 1082
_journal_volume 59
_journal_year 1974
_chemical_formula_sum 'Ca0.032 Fe1.332 Mg0.636 O6 Si2'
_chemical_name_mineral Clinohypersthene
_space_group_IT_number 14
_symmetry_space_group_name_Hall '-P 2ybc'
_symmetry_space_group_name_H-M 'P 1 21/c 1'
_cell_angle_alpha 90
_cell_angle_beta 108.80
_cell_angle_gamma 90
_cell_length_a 9.709
_cell_length_b 9.008
_cell_length_c 5.234
_cell_formula_units_Z 4
_cell_volume 433.337
_database_code_amcsd 0000421
_diffrn_ambient_temperature 473.15
_exptl_crystal_density_diffrn 3.729
_cod_original_formula_sum 'Mg.636 Fe1.332 Ca.032 Si2 O6'
_cod_database_code 9000411

loop_
_space_group_symop_operation_xyz
x,y,z
x,1/2-y,1/2+z
-x,1/2+y,1/2-z
-x,-y,-z

loop_
_atom_site_aniso_label
_atom_site_aniso_U_11
_atom_site_aniso_U_22
_atom_site_aniso_U_33
_atom_site_aniso_U_12
_atom_site_aniso_U_13
_atom_site_aniso_U_23
Mg1 0.00858 0.01410 0.00773 0.00080 0.00556 0.00185
Fe1 0.00858 0.01410 0.00773 0.00080 0.00556 0.00185
Fe2 0.01449 0.01564 0.01021 0.00176 0.00480 0.00070
Mg2 0.01449 0.01564 0.01021 0.00176 0.00480 0.00070
Ca2 0.01449 0.01564 0.01021 0.00176 0.00480 0.00070
SiA 0.00833 0.01098 0.00781 -0.00256 0.00305 -0.00090
SiB 0.00939 0.00886 0.00913 -0.00566 0.00484 -0.00231
O1A 0.01455 0.01641 0.01175 0.00046 0.00268 0.00427
O2A 0.00816 0.01290 0.01375 -0.00029 0.00646 -0.00088
O3A 0.00741 0.01679 0.01455 -0.00373 0.00420 -0.00488
O1B 0.01510 0.01565 0.00557 -0.00327 0.00321 -0.00167
O2B 0.01837 0.02140 0.01697 -0.00801 0.01357 -0.00120
O3B 0.00688 0.01147 0.00328 -0.00390 0.00044 -0.00188

loop_
_atom_site_label
_atom_site_fract_x
_atom_site_fract_y
_atom_site_fract_z
_atom_site_occupancy
_atom_site_U_iso_or_equiv
Mg1 0.25020 0.65350 0.22780 0.52000 0.00950
Fe1 0.25020 0.65350 0.22780 0.48000 0.00950
Fe2 0.25660 0.01510 0.22510 0.85200 0.01317
Mg2 0.25660 0.01510 0.22510 0.11600 0.01317
Ca2 0.25660 0.01510 0.22510 0.03200 0.01317
SiA 0.04400 0.33950 0.28820 1.00000 0.00899
SiB 0.55190 0.83580 0.23930 1.00000 0.00874
O1A 0.86900 0.33910 0.17570 1.00000 0.01520
O2A 0.12570 0.49390 0.34160 1.00000 0.01140
O3A 0.10350 0.26600 0.58740 1.00000 0.01267
O1B 0.37520 0.83700 0.13450 1.00000 0.01267
O2B 0.63230 0.98090 0.38290 1.00000 0.01773
O3B 0.60450 0.70470 0.47580 1.00000 0.00760

loop_
_cod_related_entry_id
_cod_related_entry_database
_cod_related_entry_code
1 AMCSD 0000421
